data_4508768
loop_
_publ_author_name
'Zhu, Jing'
'Cheng, Wen-Dan'
'Wu, Dong-Sheng'
'Zhang, Hao'
'Gong, Ya-Jing'
'Tong, Hua-Nan'
'Zhao, Dan'

_publ_section_title
;
 Potassium Gadolinium Phosphate with a Tunnel Structure:&#x2009;
 Synthesis, Structure, and Optical Properties of K3Gd5(PO4)6
;
_journal_issue 7
_journal_name_full 'Crystal Growth &amp; Design'
_journal_page_first 1649
_journal_paper_doi 10.1021/cg0601711
_journal_volume 6
_journal_year 2006
_chemical_formula_moiety 'Gd5 O24 P6, K3'
_chemical_formula_sum 'Gd5 K3 O24 P6'
_chemical_formula_weight 1473.37
_chemical_name_systematic
; 
 ? 
;
_space_group_IT_number 15
_symmetry_cell_setting monoclinic
_symmetry_space_group_name_Hall '-C 2yc'
_symmetry_space_group_name_H-M 'C 1 2/c 1'
_atom_sites_solution_hydrogens geom
_atom_sites_solution_primary direct
_atom_sites_solution_secondary difmap
_audit_creation_method SHELXL-97
_cell_angle_alpha 90.00
_cell_angle_beta 114.308(4)
_cell_angle_gamma 90.00
_cell_formula_units_Z 4
_cell_length_a 17.470(3)
_cell_length_b 6.9365(6)
_cell_length_c 18.096(2)
_cell_measurement_reflns_used 2473
_cell_measurement_temperature 293(2)
_cell_measurement_theta_max 27.4835
_cell_measurement_theta_min 3.2029
_cell_volume 1998.5(4)
_computing_cell_refinement 'Bruker XSCANS'
_computing_data_collection 'Bruker XSCANS'
_computing_data_reduction 'Bruker SHELXTL'
_computing_molecular_graphics 'Bruker SHELXTL'
_computing_publication_material 'Bruker SHELXTL'
_computing_structure_refinement 'SHELXL-97 (Sheldrick, 1997)'
_computing_structure_solution 'SHELXS-97 (Sheldrick, 1990)'
_diffrn_ambient_temperature 293(2)
_diffrn_detector_area_resol_mean 14.6306
_diffrn_measured_fraction_theta_full 0.996
_diffrn_measured_fraction_theta_max 0.996
_diffrn_measurement_device_type 'Bruker P4'
_diffrn_measurement_method '\w scans'
_diffrn_radiation_monochromator graphite
_diffrn_radiation_source 'fine-focus sealed tube'
_diffrn_radiation_type MoK\a
_diffrn_radiation_wavelength 0.71073
_diffrn_reflns_av_R_equivalents 0.0326
_diffrn_reflns_av_sigmaI/netI 0.0329
_diffrn_reflns_limit_h_max 15
_diffrn_reflns_limit_h_min -22
_diffrn_reflns_limit_k_max 8
_diffrn_reflns_limit_k_min -8
_diffrn_reflns_limit_l_max 23
_diffrn_reflns_limit_l_min -23
_diffrn_reflns_number 7510
_diffrn_reflns_theta_full 27.48
_diffrn_reflns_theta_max 27.48
_diffrn_reflns_theta_min 3.20
_diffrn_standards_decay_% none
_diffrn_standards_interval_count none
_diffrn_standards_interval_time none
_diffrn_standards_number none
_exptl_absorpt_coefficient_mu 17.592
_exptl_absorpt_correction_T_max 1.0000
_exptl_absorpt_correction_T_min 0.5083
_exptl_absorpt_correction_type multi-scan
_exptl_absorpt_process_details 'SADABS (Sheldrick, 1996)'
_exptl_crystal_colour colorless
_exptl_crystal_density_diffrn 4.897
_exptl_crystal_density_method 'not measured'
_exptl_crystal_description block
_exptl_crystal_F_000 2636
_exptl_crystal_size_max 0.1000
_exptl_crystal_size_mid 0.1000
_exptl_crystal_size_min 0.0700
_refine_diff_density_max 1.370
_refine_diff_density_min -1.630
_refine_diff_density_rms 0.277
_refine_ls_extinction_coef 0.00023(2)
_refine_ls_extinction_expression Fc^*^=kFc[1+0.001xFc^2^\l^3^/sin(2\q)]^-1/4^
_refine_ls_extinction_method SHELXL
_refine_ls_goodness_of_fit_ref 1.006
_refine_ls_hydrogen_treatment none
_refine_ls_matrix_type full
_refine_ls_number_parameters 174
_refine_ls_number_reflns 2276
_refine_ls_number_restraints 0
_refine_ls_restrained_S_all 1.006
_refine_ls_R_factor_all 0.0345
_refine_ls_R_factor_gt 0.0284
_refine_ls_shift/su_max 0.001
_refine_ls_shift/su_mean 0.000
_refine_ls_structure_factor_coef Fsqd
_refine_ls_weighting_details 'calc w=1/[\s^2^(Fo^2^)+(0.0333P)^2^+13.0000P] where P=(Fo^2^+2Fc^2^)/3'
_refine_ls_weighting_scheme calc
_refine_ls_wR_factor_gt 0.0627
_refine_ls_wR_factor_ref 0.0657
_reflns_number_gt 2022
_reflns_number_total 2276
_reflns_threshold_expression >2sigma(I)
_cod_data_source_file cg0601711sup1.cif
_cod_data_source_block a
_cod_depositor_comments
;
The following automatic conversions were performed:

'_symmetry_cell_setting' value 'Monoclinic' changed to 'monoclinic'
according to /home/saulius/struct/CIF-dictionaries/cif_core.dic
dictionary named 'cif_core.dic' version 2.4.2 from
2011-04-26.

'_exptl_absorpt_correction_type' value 'Multi-scan'
changed to 'multi-scan' according to
/home/saulius/struct/CIF-dictionaries/cif_core.dic dictionary named
'cif_core.dic' version 2.4.2 from 2011-04-26.

Automatic conversion script
Id: cif_fix_values 1891 2012-01-12 08:04:46Z andrius 
;
_cod_original_cell_volume 1998.4(5)
_cod_original_sg_symbol_H-M C2/c
_cod_database_code 4508768

loop_
_symmetry_equiv_pos_as_xyz
'x, y, z'
'-x, y, -z+1/2'
'x+1/2, y+1/2, z'
'-x+1/2, y+1/2, -z+1/2'
'-x, -y, -z'
'x, -y, z-1/2'
'-x+1/2, -y+1/2, -z'
'x+1/2, -y+1/2, z-1/2'

loop_
_atom_site_label
_atom_site_type_symbol
_atom_site_fract_x
_atom_site_fract_y
_atom_site_fract_z
_atom_site_U_iso_or_equiv
_atom_site_adp_type
_atom_site_occupancy
_atom_site_symmetry_multiplicity
_atom_site_calc_flag
_atom_site_refinement_flags
Gd1 Gd 0.0000 0.36440(6) 0.2500 0.00598(11) Uani 1 2 d S
Gd2 Gd 0.144119(18) -0.41390(4) 0.480988(17) 0.00634(10) Uani 1 1 d .
Gd3 Gd 0.219968(18) 0.12519(4) 0.292317(17) 0.00615(10) Uani 1 1 d .
K1 K 0.07631(10) 0.9032(2) 0.07451(10) 0.0186(3) Uani 1 1 d .
K2 K 0.0000 0.8284(3) 0.2500 0.0447(9) Uani 1 2 d S
P1 P 0.13589(10) 0.0846(2) 0.41351(10) 0.0062(3) Uani 1 1 d .
P2 P 0.20815(10) 0.6193(2) 0.34186(9) 0.0057(3) Uani 1 1 d .
P3 P -0.07314(9) 0.4040(2) 0.38281(9) 0.0054(3) Uani 1 1 d .
O1 O 0.1999(3) 0.7861(6) 0.2835(2) 0.0101(9) Uani 1 1 d .
O2 O -0.0999(3) 0.2524(6) 0.3138(2) 0.0094(9) Uani 1 1 d .
O3 O 0.2291(3) 0.0676(6) 0.4261(3) 0.0095(9) Uani 1 1 d .
O4 O 0.1230(3) 0.2515(6) 0.4607(3) 0.0129(10) Uani 1 1 d .
O5 O 0.2541(3) 0.6698(6) 0.4313(3) 0.0098(9) Uani 1 1 d .
O6 O -0.1461(3) 0.5391(6) 0.3760(3) 0.0116(9) Uani 1 1 d .
O7 O -0.0047(3) 0.5223(6) 0.3703(3) 0.0094(9) Uani 1 1 d .
O8 O 0.0979(3) -0.1024(6) 0.4270(3) 0.0115(9) Uani 1 1 d .
O9 O -0.0469(3) 0.3055(6) 0.4650(2) 0.0098(9) Uani 1 1 d .
O10 O 0.2551(3) 0.4603(6) 0.3177(3) 0.0104(9) Uani 1 1 d .
O11 O 0.1201(3) 0.5493(6) 0.3299(3) 0.0100(9) Uani 1 1 d .
O12 O 0.0925(3) 0.1277(6) 0.3195(2) 0.0093(9) Uani 1 1 d .

loop_
_atom_site_aniso_label
_atom_site_aniso_U_11
_atom_site_aniso_U_22
_atom_site_aniso_U_33
_atom_site_aniso_U_23
_atom_site_aniso_U_13
_atom_site_aniso_U_12
Gd1 0.0053(2) 0.0040(2) 0.0087(2) 0.000 0.00294(16) 0.000
Gd2 0.00671(17) 0.00431(17) 0.00871(16) 0.00006(10) 0.00387(12) 0.00009(10)
Gd3 0.00616(17) 0.00431(16) 0.00838(16) 0.00065(10) 0.00341(12) 0.00033(10)
K1 0.0148(8) 0.0134(7) 0.0204(8) -0.0046(6) 0.0001(6) 0.0020(5)
K2 0.0326(15) 0.0060(11) 0.0555(17) 0.000 -0.0223(12) 0.000
P1 0.0073(8) 0.0034(7) 0.0087(7) 0.0001(5) 0.0042(6) 0.0007(5)
P2 0.0088(8) 0.0021(7) 0.0083(8) -0.0008(5) 0.0056(6) -0.0004(6)
P3 0.0051(8) 0.0044(7) 0.0070(8) -0.0008(5) 0.0028(6) -0.0007(5)
O1 0.016(2) 0.005(2) 0.011(2) 0.0021(16) 0.0075(18) -0.0016(17)
O2 0.008(2) 0.011(2) 0.011(2) -0.0031(17) 0.0060(17) -0.0034(17)
O3 0.007(2) 0.013(2) 0.010(2) 0.0022(17) 0.0046(17) 0.0028(17)
O4 0.016(2) 0.006(2) 0.020(2) -0.0064(18) 0.0106(19) -0.0008(17)
O5 0.013(2) 0.007(2) 0.010(2) -0.0008(17) 0.0060(17) -0.0009(17)
O6 0.008(2) 0.013(2) 0.015(2) -0.0022(18) 0.0057(18) 0.0055(17)
O7 0.011(2) 0.008(2) 0.013(2) -0.0010(17) 0.0088(17) -0.0029(17)
O8 0.012(2) 0.009(2) 0.014(2) 0.0007(17) 0.0058(19) -0.0016(16)
O9 0.009(2) 0.008(2) 0.011(2) 0.0001(17) 0.0034(17) 0.0004(16)
O10 0.016(2) 0.006(2) 0.012(2) 0.0023(17) 0.0078(18) 0.0015(17)
O11 0.014(2) 0.008(2) 0.011(2) -0.0031(16) 0.0079(18) -0.0011(17)
O12 0.010(2) 0.010(2) 0.008(2) -0.0021(16) 0.0049(18) -0.0033(16)

loop_
_atom_type_symbol
_atom_type_description
_atom_type_scat_dispersion_real
_atom_type_scat_dispersion_imag
_atom_type_scat_source
Gd Gd -0.1653 3.9035 'International Tables Vol C Tables 4.2.6.8 and 6.1.1.4'
K K 0.2009 0.2494 'International Tables Vol C Tables 4.2.6.8 and 6.1.1.4'
O O 0.0106 0.0060 'International Tables Vol C Tables 4.2.6.8 and 6.1.1.4'
P P 0.1023 0.0942 'International Tables Vol C Tables 4.2.6.8 and 6.1.1.4'

loop_
_geom_angle_atom_site_label_1
_geom_angle_atom_site_label_2
_geom_angle_atom_site_label_3
_geom_angle
_geom_angle_site_symmetry_1
_geom_angle_site_symmetry_3
O12 Gd1 O12 88.0(2) 2 .
O12 Gd1 O11 166.16(14) 2 .
O12 Gd1 O11 78.78(14) . .
O12 Gd1 O11 78.78(14) 2 2
O12 Gd1 O11 166.16(14) . 2
O11 Gd1 O11 114.6(2) . 2
O12 Gd1 O7 96.11(14) 2 2
O12 Gd1 O7 122.13(14) . 2
O11 Gd1 O7 87.45(14) . 2
O11 Gd1 O7 64.23(14) 2 2
O12 Gd1 O7 122.13(14) 2 .
O12 Gd1 O7 96.11(14) . .
O11 Gd1 O7 64.23(14) . .
O11 Gd1 O7 87.45(14) 2 .
O7 Gd1 O7 127.30(19) 2 .
O12 Gd1 O2 89.59(14) 2 2
O12 Gd1 O2 64.77(14) . 2
O11 Gd1 O2 81.01(14) . 2
O11 Gd1 O2 118.80(13) 2 2
O7 Gd1 O2 57.60(13) 2 2
O7 Gd1 O2 143.45(13) . 2
O12 Gd1 O2 64.77(14) 2 .
O12 Gd1 O2 89.59(14) . .
O11 Gd1 O2 118.80(13) . .
O11 Gd1 O2 81.01(14) 2 .
O7 Gd1 O2 143.45(13) 2 .
O7 Gd1 O2 57.60(13) . .
O2 Gd1 O2 144.91(19) 2 .
O12 Gd1 P3 93.41(11) 2 2
O12 Gd1 P3 93.74(11) . 2
O11 Gd1 P3 83.33(11) . 2
O11 Gd1 P3 91.29(11) 2 2
O7 Gd1 P3 28.50(10) 2 2
O7 Gd1 P3 143.30(10) . 2
O2 Gd1 P3 29.11(9) 2 2
O2 Gd1 P3 157.82(9) . 2
O12 Gd1 P3 93.74(11) 2 .
O12 Gd1 P3 93.41(11) . .
O11 Gd1 P3 91.29(11) . .
O11 Gd1 P3 83.33(11) 2 .
O7 Gd1 P3 143.30(10) 2 .
O7 Gd1 P3 28.50(10) . .
O2 Gd1 P3 157.82(9) 2 .
O2 Gd1 P3 29.11(9) . .
P3 Gd1 P3 170.04(5) 2 .
O12 Gd1 K2 135.98(10) 2 .
O12 Gd1 K2 135.98(10) . .
O11 Gd1 K2 57.32(10) . .
O11 Gd1 K2 57.32(10) 2 .
O7 Gd1 K2 63.65(10) 2 .
O7 Gd1 K2 63.65(10) . .
O2 Gd1 K2 107.54(9) 2 .
O2 Gd1 K2 107.54(9) . .
P3 Gd1 K2 85.02(3) 2 .
P3 Gd1 K2 85.02(3) . .
O12 Gd1 K2 44.02(10) 2 1_545
O12 Gd1 K2 44.02(10) . 1_545
O11 Gd1 K2 122.68(10) . 1_545
O11 Gd1 K2 122.68(10) 2 1_545
O7 Gd1 K2 116.35(10) 2 1_545
O7 Gd1 K2 116.35(10) . 1_545
O2 Gd1 K2 72.46(9) 2 1_545
O2 Gd1 K2 72.46(9) . 1_545
P3 Gd1 K2 94.98(3) 2 1_545
P3 Gd1 K2 94.98(3) . 1_545
K2 Gd1 K2 180.0 . 1_545
O4 Gd2 O8 145.96(15) 1_545 .
O4 Gd2 O9 106.25(14) 1_545 5_556
O8 Gd2 O9 72.81(15) . 5_556
O4 Gd2 O3 73.30(15) 1_545 7_546
O8 Gd2 O3 138.59(14) . 7_546
O9 Gd2 O3 117.10(14) 5_556 7_546
O4 Gd2 O5 142.46(14) 1_545 7_556
O8 Gd2 O5 71.13(14) . 7_556
O9 Gd2 O5 88.06(14) 5_556 7_556
O3 Gd2 O5 69.31(14) 7_546 7_556
O4 Gd2 O5 105.50(14) 1_545 1_545
O8 Gd2 O5 79.77(14) . 1_545
O9 Gd2 O5 148.18(14) 5_556 1_545
O3 Gd2 O5 74.45(14) 7_546 1_545
O5 Gd2 O5 67.68(16) 7_556 1_545
O4 Gd2 O7 70.58(14) 1_545 1_545
O8 Gd2 O7 76.89(14) . 1_545
O9 Gd2 O7 73.43(13) 5_556 1_545
O3 Gd2 O7 143.88(13) 7_546 1_545
O5 Gd2 O7 146.64(13) 7_556 1_545
O5 Gd2 O7 115.94(13) 1_545 1_545
O4 Gd2 O11 78.04(14) 1_545 1_545
O8 Gd2 O11 77.09(14) . 1_545
O9 Gd2 O11 128.55(14) 5_556 1_545
O3 Gd2 O11 113.19(14) 7_546 1_545
O5 Gd2 O11 119.98(14) 7_556 1_545
O5 Gd2 O11 57.34(13) 1_545 1_545
O7 Gd2 O11 59.57(13) 1_545 1_545
O4 Gd2 O6 76.86(14) 1_545 5_556
O8 Gd2 O6 123.52(14) . 5_556
O9 Gd2 O6 56.39(13) 5_556 5_556
O3 Gd2 O6 63.01(13) 7_546 5_556
O5 Gd2 O6 83.35(13) 7_556 5_556
O5 Gd2 O6 134.91(13) 1_545 5_556
O7 Gd2 O6 107.33(13) 1_545 5_556
O11 Gd2 O6 154.54(13) 1_545 5_556
O4 Gd2 P2 91.84(11) 1_545 1_545
O8 Gd2 P2 77.15(11) . 1_545
O9 Gd2 P2 147.54(10) 5_556 1_545
O3 Gd2 P2 93.60(11) 7_546 1_545
O5 Gd2 P2 93.71(10) 7_556 1_545
O5 Gd2 P2 28.30(10) 1_545 1_545
O7 Gd2 P2 88.17(10) 1_545 1_545
O11 Gd2 P2 29.05(10) 1_545 1_545
O6 Gd2 P2 155.99(9) 5_556 1_545
O4 Gd2 P3 93.19(11) 1_545 5_556
O8 Gd2 P3 97.11(11) . 5_556
O9 Gd2 P3 27.41(10) 5_556 5_556
O3 Gd2 P3 90.50(11) 7_546 5_556
O5 Gd2 P3 83.97(10) 7_556 5_556
O5 Gd2 P3 151.03(10) 1_545 5_556
O7 Gd2 P3 90.89(10) 1_545 5_556
O11 Gd2 P3 150.46(10) 1_545 5_556
O6 Gd2 P3 29.03(9) 5_556 5_556
P2 Gd2 P3 174.25(4) 1_545 5_556
O4 Gd2 Gd3 77.95(11) 1_545 7_546
O8 Gd2 Gd3 134.50(11) . 7_546
O9 Gd2 Gd3 85.38(10) 5_556 7_546
O3 Gd2 Gd3 31.87(10) 7_546 7_546
O5 Gd2 Gd3 68.65(10) 7_556 7_546
O5 Gd2 Gd3 103.30(10) 1_545 7_546
O7 Gd2 Gd3 134.61(9) 1_545 7_546
O11 Gd2 Gd3 142.91(9) 1_545 7_546
O6 Gd2 Gd3 32.00(9) 5_556 7_546
P2 Gd2 Gd3 125.34(3) 1_545 7_546
P3 Gd2 Gd3 58.63(3) 5_556 7_546
O6 Gd3 O2 164.75(15) 3_545 2
O6 Gd3 O1 82.42(15) 3_545 1_545
O2 Gd3 O1 105.02(14) 2 1_545
O6 Gd3 O3 70.21(15) 3_545 .
O2 Gd3 O3 123.58(14) 2 .
O1 Gd3 O3 81.31(14) 1_545 .
O6 Gd3 O10 90.86(15) 3_545 .
O2 Gd3 O10 82.22(14) 2 .
O1 Gd3 O10 172.63(14) 1_545 .
O3 Gd3 O10 93.59(14) . .
O6 Gd3 O12 129.17(15) 3_545 .
O2 Gd3 O12 65.55(14) 2 .
O1 Gd3 O12 84.25(14) 1_545 .
O3 Gd3 O12 59.35(14) . .
O10 Gd3 O12 97.78(14) . .
O6 Gd3 O10 86.65(15) 3_545 4_545
O2 Gd3 O10 84.87(14) 2 4_545
O1 Gd3 O10 63.90(14) 1_545 4_545
O3 Gd3 O10 140.62(14) . 4_545
O10 Gd3 O10 118.94(10) . 4_545
O12 Gd3 O10 129.23(14) . 4_545
O6 Gd3 O1 80.44(14) 3_545 4_545
O2 Gd3 O1 84.31(14) 2 4_545
O1 Gd3 O1 119.34(11) 1_545 4_545
O3 Gd3 O1 141.68(14) . 4_545
O10 Gd3 O1 62.06(14) . 4_545
O12 Gd3 O1 146.40(13) . 4_545
O10 Gd3 O1 57.38(13) 4_545 4_545
O6 Gd3 P1 99.24(12) 3_545 .
O2 Gd3 P1 95.04(11) 2 .
O1 Gd3 P1 81.85(10) 1_545 .
O3 Gd3 P1 29.18(10) . .
O10 Gd3 P1 96.32(11) . .
O12 Gd3 P1 30.16(10) . .
O10 Gd3 P1 144.26(10) 4_545 .
O1 Gd3 P1 158.31(9) 4_545 .
O6 Gd3 P2 83.33(11) 3_545 4_545
O2 Gd3 P2 83.16(11) 2 4_545
O1 Gd3 P2 91.73(10) 1_545 4_545
O3 Gd3 P2 153.26(10) . 4_545
O10 Gd3 P2 90.49(11) . 4_545
O12 Gd3 P2 145.99(10) . 4_545
O10 Gd3 P2 28.62(10) 4_545 4_545
O1 Gd3 P2 28.77(9) 4_545 4_545
P1 Gd3 P2 172.67(4) . 4_545
O6 Gd3 K1 44.91(11) 3_545 4_545
O2 Gd3 K1 126.86(10) 2 4_545
O1 Gd3 K1 127.23(10) 1_545 4_545
O3 Gd3 K1 78.06(10) . 4_545
O10 Gd3 K1 45.95(10) . 4_545
O12 Gd3 K1 122.90(10) . 4_545
O10 Gd3 K1 107.87(10) 4_545 4_545
O1 Gd3 K1 63.71(9) 4_545 4_545
P1 Gd3 K1 100.66(4) . 4_545
P2 Gd3 K1 86.03(4) 4_545 4_545
O6 Gd3 Gd1 152.37(11) 3_545 .
O2 Gd3 Gd1 38.53(10) 2 .
O1 Gd3 Gd1 107.29(10) 1_545 .
O3 Gd3 Gd1 85.46(10) . .
O10 Gd3 Gd1 77.43(10) . .
O12 Gd3 Gd1 32.11(10) . .
O10 Gd3 Gd1 120.94(10) 4_545 .
O1 Gd3 Gd1 114.29(9) 4_545 .
P1 Gd3 Gd1 58.17(3) . .
P2 Gd3 Gd1 121.18(3) 4_545 .
K1 Gd3 Gd1 118.66(3) 4_545 .
O9 K1 O4 68.10(14) 6_565 6_565
O9 K1 O6 81.94(13) 6_565 2
O4 K1 O6 70.03(13) 6_565 2
O9 K1 O10 152.20(13) 6_565 4
O4 K1 O10 91.48(14) 6_565 4
O6 K1 O10 73.14(13) 2 4
O9 K1 O9 109.55(11) 6_565 2_565
O4 K1 O9 105.82(13) 6_565 2_565
O6 K1 O9 165.79(13) 2 2_565
O10 K1 O9 93.69(12) 4 2_565
O9 K1 O8 59.16(13) 6_565 2_565
O4 K1 O8 126.79(13) 6_565 2_565
O6 K1 O8 107.24(12) 2 2_565
O10 K1 O8 140.26(14) 4 2_565
O9 K1 O8 86.23(12) 2_565 2_565
O9 K1 O2 139.80(13) 6_565 2_565
O4 K1 O2 143.72(13) 6_565 2_565
O6 K1 O2 125.50(13) 2 2_565
O10 K1 O2 67.29(12) 4 2_565
O9 K1 O2 50.20(12) 2_565 2_565
O8 K1 O2 83.01(12) 2_565 2_565
O9 K1 O8 87.15(13) 6_565 6_565
O4 K1 O8 50.09(12) 6_565 6_565
O6 K1 O8 118.59(13) 2 6_565
O10 K1 O8 93.96(13) 4 6_565
O9 K1 O8 55.73(12) 2_565 6_565
O8 K1 O8 117.75(10) 2_565 6_565
O2 K1 O8 100.39(12) 2_565 6_565
O9 K1 K1 57.72(10) 6_565 5_575
O4 K1 K1 86.18(11) 6_565 5_575
O6 K1 K1 138.83(11) 2 5_575
O10 K1 K1 142.73(12) 4 5_575
O9 K1 K1 51.83(9) 2_565 5_575
O8 K1 K1 60.88(10) 2_565 5_575
O2 K1 K1 93.61(9) 2_565 5_575
O8 K1 K1 56.87(9) 6_565 5_575
O9 K1 O7 59.57(12) 6_565 2
O4 K1 O7 100.64(12) 6_565 2
O6 K1 O7 48.54(12) 2 2
O10 K1 O7 109.09(12) 4 2
O9 K1 O7 144.44(13) 2_565 2
O8 K1 O7 58.73(11) 2_565 2
O2 K1 O7 113.76(12) 2_565 2
O8 K1 O7 143.99(12) 6_565 2
K1 K1 O7 107.89(10) 5_575 2
O9 K1 P1 79.60(10) 6_565 6_565
O4 K1 P1 24.60(9) 6_565 6_565
O6 K1 P1 92.79(10) 2 6_565
O10 K1 P1 89.33(10) 4 6_565
O9 K1 P1 81.51(10) 2_565 6_565
O8 K1 P1 129.68(10) 2_565 6_565
O2 K1 P1 121.81(10) 2_565 6_565
O8 K1 P1 25.98(8) 6_565 6_565
K1 K1 P1 73.55(7) 5_575 6_565
O7 K1 P1 124.28(9) 2 6_565
O9 K1 P3 63.48(9) 6_565 2
O4 K1 P3 79.45(10) 6_565 2
O6 K1 P3 24.65(9) 2 2
O10 K1 P3 95.29(10) 4 2
O9 K1 P3 169.47(10) 2_565 2
O8 K1 P3 83.35(9) 2_565 2
O2 K1 P3 129.44(10) 2_565 2
O8 K1 P3 128.85(9) 6_565 2
K1 K1 P3 120.63(7) 5_575 2
O7 K1 P3 25.70(8) 2 2
P1 K1 P3 104.05(5) 6_565 2
O12 K2 O12 74.77(19) 1_565 2_565
O12 K2 O11 170.84(14) 1_565 2
O12 K2 O11 96.78(13) 2_565 2
O12 K2 O11 96.78(13) 1_565 .
O12 K2 O11 170.84(14) 2_565 .
O11 K2 O11 91.86(18) 2 .
O12 K2 O8 110.86(14) 1_565 2_565
O12 K2 O8 52.28(12) 2_565 2_565
O11 K2 O8 65.02(12) 2 2_565
O11 K2 O8 130.24(13) . 2_565
O12 K2 O8 52.28(12) 1_565 1_565
O12 K2 O8 110.86(14) 2_565 1_565
O11 K2 O8 130.24(13) 2 1_565
O11 K2 O8 65.02(12) . 1_565
O8 K2 O8 161.49(18) 2_565 1_565
O12 K2 O7 134.41(12) 1_565 2
O12 K2 O7 113.61(12) 2_565 2
O11 K2 O7 52.00(12) 2 2
O11 K2 O7 69.66(12) . 2
O8 K2 O7 61.33(11) 2_565 2
O8 K2 O7 134.63(13) 1_565 2
O12 K2 O7 113.61(12) 1_565 .
O12 K2 O7 134.41(12) 2_565 .
O11 K2 O7 69.66(12) 2 .
O11 K2 O7 52.00(12) . .
O8 K2 O7 134.63(13) 2_565 .
O8 K2 O7 61.33(11) 1_565 .
O7 K2 O7 92.36(17) 2 .
O12 K2 Gd1 142.61(10) 1_565 .
O12 K2 Gd1 142.61(10) 2_565 .
O11 K2 Gd1 45.93(9) 2 .
O11 K2 Gd1 45.93(9) . .
O8 K2 Gd1 99.26(9) 2_565 .
O8 K2 Gd1 99.26(9) 1_565 .
O7 K2 Gd1 46.18(8) 2 .
O7 K2 Gd1 46.18(8) . .
O12 K2 O1 65.47(12) 1_565 .
O12 K2 O1 123.81(13) 2_565 .
O11 K2 O1 123.22(13) 2 .
O11 K2 O1 47.81(11) . .
O8 K2 O1 107.86(11) 2_565 .
O8 K2 O1 73.85(11) 1_565 .
O7 K2 O1 74.54(11) 2 .
O7 K2 O1 98.25(11) . .
Gd1 K2 O1 84.90(8) . .
O12 K2 O1 123.81(13) 1_565 2
O12 K2 O1 65.47(12) 2_565 2
O11 K2 O1 47.81(11) 2 2
O11 K2 O1 123.22(13) . 2
O8 K2 O1 73.85(11) 2_565 2
O8 K2 O1 107.86(11) 1_565 2
O7 K2 O1 98.25(11) 2 2
O7 K2 O1 74.54(11) . 2
Gd1 K2 O1 84.90(8) . 2
O1 K2 O1 169.80(16) . 2
O12 K2 P1 26.11(9) 1_565 1_565
O12 K2 P1 94.27(11) 2_565 1_565
O11 K2 P1 156.18(10) 2 1_565
O11 K2 P1 78.82(9) . 1_565
O8 K2 P1 136.87(11) 2_565 1_565
O8 K2 P1 26.30(9) 1_565 1_565
O7 K2 P1 139.45(8) 2 1_565
O7 K2 P1 87.58(8) . 1_565
Gd1 K2 P1 121.21(4) . 1_565
O1 K2 P1 65.39(8) . 1_565
O1 K2 P1 120.57(8) 2 1_565
O4 P1 O8 112.7(3) . .
O4 P1 O3 111.5(2) . .
O8 P1 O3 114.3(2) . .
O4 P1 O12 110.3(2) . .
O8 P1 O12 106.6(2) . .
O3 P1 O12 100.5(2) . .
O4 P1 Gd3 123.58(18) . .
O8 P1 Gd3 123.61(19) . .
O3 P1 Gd3 48.74(16) . .
O12 P1 Gd3 51.78(16) . .
O4 P1 K2 132.36(18) . 1_545
O8 P1 K2 60.27(17) . 1_545
O3 P1 K2 113.51(18) . 1_545
O12 P1 K2 46.70(16) . 1_545
Gd3 P1 K2 78.40(4) . 1_545
O4 P1 K1 48.75(18) . 6_566
O8 P1 K1 65.48(18) . 6_566
O3 P1 K1 122.43(18) . 6_566
O12 P1 K1 136.17(18) . 6_566
Gd3 P1 K1 168.27(6) . 6_566
K2 P1 K1 113.33(5) 1_545 6_566
O5 P2 O1 114.7(2) . .
O5 P2 O11 106.3(2) . .
O1 P2 O11 109.6(2) . .
O5 P2 O10 110.9(2) . .
O1 P2 O10 104.8(2) . .
O11 P2 O10 110.6(2) . .
O5 P2 Gd2 51.26(17) . 1_565
O1 P2 Gd2 129.85(18) . 1_565
O11 P2 Gd2 55.09(16) . 1_565
O10 P2 Gd2 125.36(17) . 1_565
O5 P2 Gd3 127.66(18) . 4
O1 P2 Gd3 54.23(17) . 4
O11 P2 Gd3 125.86(17) . 4
O10 P2 Gd3 50.59(16) . 4
Gd2 P2 Gd3 175.84(5) 1_565 4
O5 P2 K2 112.76(17) . .
O1 P2 K2 65.75(17) . .
O11 P2 K2 46.07(16) . .
O10 P2 K2 135.02(17) . .
Gd2 P2 K2 77.10(3) 1_565 .
Gd3 P2 K2 106.48(4) 4 .
O5 P2 K1 70.09(17) . 4_545
O1 P2 K1 112.00(18) . 4_545
O11 P2 K1 135.23(17) . 4_545
O10 P2 K1 42.63(16) . 4_545
Gd2 P2 K1 106.02(5) 1_565 4_545
Gd3 P2 K1 70.38(4) 4 4_545
K2 P2 K1 176.82(5) . 4_545
O9 P3 O7 116.2(2) . .
O9 P3 O6 104.8(2) . .
O7 P3 O6 109.2(2) . .
O9 P3 O2 110.6(2) . .
O7 P3 O2 103.7(2) . .
O6 P3 O2 112.4(2) . .
O9 P3 Gd1 130.44(18) . .
O7 P3 Gd1 49.82(16) . .
O6 P3 Gd1 124.76(18) . .
O2 P3 Gd1 53.93(16) . .
O9 P3 Gd2 46.46(17) . 5_556
O7 P3 Gd2 132.45(17) . 5_556
O6 P3 Gd2 58.45(17) . 5_556
O2 P3 Gd2 123.66(17) . 5_556
Gd1 P3 Gd2 176.16(5) . 5_556
O9 P3 K1 104.46(17) . 2
O7 P3 K1 66.13(16) . 2
O6 P3 K1 48.72(17) . 2
O2 P3 K1 144.03(17) . 2
Gd1 P3 K1 107.28(5) . 2
Gd2 P3 K1 76.39(4) 5_556 2
O9 P3 K1 51.51(16) . 2_545
O7 P3 K1 129.28(17) . 2_545
O6 P3 K1 121.48(18) . 2_545
O2 P3 K1 59.16(17) . 2_545
Gd1 P3 K1 97.31(5) . 2_545
Gd2 P3 K1 78.90(4) 5_556 2_545
K1 P3 K1 154.13(7) 2 2_545
P2 O1 Gd3 137.1(2) . 1_565
P2 O1 Gd3 97.0(2) . 4
Gd3 O1 Gd3 111.48(16) 1_565 4
P2 O1 K2 89.22(18) . .
Gd3 O1 K2 92.31(13) 1_565 .
Gd3 O1 K2 134.78(15) 4 .
P3 O2 Gd3 141.5(2) . 2
P3 O2 Gd1 96.97(19) . .
Gd3 O2 Gd1 106.75(15) 2 .
P3 O2 K1 95.16(19) . 2_545
Gd3 O2 K1 94.24(13) 2 2_545
Gd1 O2 K1 126.88(16) . 2_545
P1 O3 Gd3 102.1(2) . .
P1 O3 Gd2 138.1(3) . 7_546
Gd3 O3 Gd2 116.03(17) . 7_546
P1 O4 Gd2 142.5(3) . 1_565
P1 O4 K1 106.6(2) . 6_566
Gd2 O4 K1 110.29(16) 1_565 6_566
P2 O5 Gd2 139.4(2) . 7_556
P2 O5 Gd2 100.4(2) . 1_565
Gd2 O5 Gd2 112.32(16) 7_556 1_565
P3 O6 Gd3 142.9(3) . 3_455
P3 O6 Gd2 92.51(19) . 5_556
Gd3 O6 Gd2 108.90(16) 3_455 5_556
P3 O6 K1 106.6(2) . 2
Gd3 O6 K1 99.77(15) 3_455 2
Gd2 O6 K1 98.72(14) 5_556 2
P3 O7 Gd1 101.7(2) . .
P3 O7 Gd2 124.8(2) . 1_565
Gd1 O7 Gd2 111.79(16) . 1_565
P3 O7 K2 136.2(2) . .
Gd1 O7 K2 70.17(11) . .
Gd2 O7 K2 96.85(13) 1_565 .
P3 O7 K1 88.17(18) . 2
Gd1 O7 K1 142.03(16) . 2
Gd2 O7 K1 90.83(12) 1_565 2
K2 O7 K1 77.39(10) . 2
P1 O8 Gd2 138.2(3) . .
P1 O8 K2 93.4(2) . 1_545
Gd2 O8 K2 104.06(15) . 1_545
P1 O8 K1 119.4(2) . 2_545
Gd2 O8 K1 100.71(15) . 2_545
K2 O8 K1 82.12(11) 1_545 2_545
P1 O8 K1 88.54(19) . 6_566
Gd2 O8 K1 100.92(15) . 6_566
K2 O8 K1 139.60(16) 1_545 6_566
K1 O8 K1 62.25(10) 2_545 6_566
P3 O9 Gd2 106.1(2) . 5_556
P3 O9 K1 142.4(2) . 6_566
Gd2 O9 K1 110.87(16) 5_556 6_566
P3 O9 K1 103.9(2) . 2_545
Gd2 O9 K1 108.74(15) 5_556 2_545
K1 O9 K1 70.45(11) 6_566 2_545
P2 O10 Gd3 128.6(2) . .
P2 O10 Gd3 100.8(2) . 4
Gd3 O10 Gd3 114.06(17) . 4
P2 O10 K1 115.6(2) . 4_545
Gd3 O10 K1 96.23(14) . 4_545
Gd3 O10 K1 98.13(15) 4 4_545
P2 O11 Gd1 146.7(3) . .
P2 O11 Gd2 95.86(19) . 1_565
Gd1 O11 Gd2 114.36(17) . 1_565
P2 O11 K2 110.4(2) . .
Gd1 O11 K2 76.75(12) . .
Gd2 O11 K2 103.80(14) 1_565 .
P1 O12 Gd1 130.2(2) . .
P1 O12 Gd3 98.1(2) . .
Gd1 O12 Gd3 112.77(17) . .
P1 O12 K2 107.2(2) . 1_545
Gd1 O12 K2 98.59(15) . 1_545
Gd3 O12 K2 109.15(15) . 1_545

loop_
_geom_bond_atom_site_label_1
_geom_bond_atom_site_label_2
_geom_bond_distance
_geom_bond_site_symmetry_2
Gd1 O12 2.283(4) 2
Gd1 O12 2.283(4) .
Gd1 O11 2.376(4) .
Gd1 O11 2.376(4) 2
Gd1 O7 2.469(4) 2
Gd1 O7 2.469(4) .
Gd1 O2 2.576(4) 2
Gd1 O2 2.577(4) .
Gd1 P3 3.1641(15) 2
Gd1 P3 3.1641(15) .
Gd1 K2 3.218(2) .
Gd1 K2 3.718(2) 1_545
Gd2 O4 2.355(4) 1_545
Gd2 O8 2.372(4) .
Gd2 O9 2.402(4) 5_556
Gd2 O3 2.409(4) 7_546
Gd2 O5 2.495(4) 7_556
Gd2 O5 2.503(4) 1_545
Gd2 O7 2.585(4) 1_545
Gd2 O11 2.602(4) 1_545
Gd2 O6 2.715(4) 5_556
Gd2 P2 3.1560(16) 1_545
Gd2 P3 3.1832(15) 5_556
Gd2 Gd3 4.0736(6) 7_546
Gd3 O6 2.282(4) 3_545
Gd3 O2 2.355(4) 2
Gd3 O1 2.374(4) 1_545
Gd3 O3 2.394(4) .
Gd3 O10 2.400(4) .
Gd3 O12 2.471(4) .
Gd3 O10 2.485(4) 4_545
Gd3 O1 2.583(4) 4_545
Gd3 P1 3.1141(17) .
Gd3 P2 3.1598(16) 4_545
Gd3 K1 3.8898(16) 4_545
K1 O9 2.673(4) 6_565
K1 O4 2.727(5) 6_565
K1 O6 2.787(5) 2
K1 O10 2.812(5) 4
K1 O9 2.874(4) 2_565
K1 O8 3.032(5) 2_565
K1 O2 3.073(5) 2_565
K1 O8 3.163(5) 6_565
K1 K1 3.204(3) 5_575
K1 O7 3.251(4) 2
K1 P1 3.475(2) 6_565
K1 P3 3.553(2) 2
K2 O12 2.613(4) 1_565
K2 O12 2.613(4) 2_565
K2 O11 2.783(5) 2
K2 O11 2.783(5) .
K2 O8 2.984(4) 2_565
K2 O8 2.984(4) 1_565
K2 O7 3.066(4) 2
K2 O7 3.066(4) .
K2 O1 3.302(4) .
K2 O1 3.302(4) 2
K2 P1 3.4303(19) 1_565
P1 O4 1.510(4) .
P1 O8 1.523(4) .
P1 O3 1.553(4) .
P1 O12 1.580(4) .
P1 K2 3.4303(19) 1_545
P1 K1 3.475(2) 6_566
P2 O5 1.521(4) .
P2 O1 1.532(4) .
P2 O11 1.540(5) .
P2 O10 1.541(4) .
P2 Gd2 3.1560(16) 1_565
P2 Gd3 3.1598(16) 4
P2 K1 3.745(2) 4_545
P3 O9 1.525(4) .
P3 O7 1.542(4) .
P3 O6 1.546(4) .
P3 O2 1.551(4) .
P3 Gd2 3.1832(15) 5_556
P3 K1 3.553(2) 2
P3 K1 3.564(2) 2_545
O1 Gd3 2.374(4) 1_565
O1 Gd3 2.583(4) 4
O2 Gd3 2.355(4) 2
O2 K1 3.073(5) 2_545
O3 Gd2 2.409(4) 7_546
O4 Gd2 2.355(4) 1_565
O4 K1 2.727(5) 6_566
O5 Gd2 2.495(4) 7_556
O5 Gd2 2.503(4) 1_565
O6 Gd3 2.282(4) 3_455
O6 Gd2 2.715(4) 5_556
O6 K1 2.787(5) 2
O7 Gd2 2.585(4) 1_565
O7 K1 3.251(4) 2
O8 K2 2.984(4) 1_545
O8 K1 3.032(5) 2_545
O8 K1 3.163(5) 6_566
O9 Gd2 2.402(4) 5_556
O9 K1 2.673(4) 6_566
O9 K1 2.874(4) 2_545
O10 Gd3 2.485(4) 4
O10 K1 2.812(5) 4_545
O11 Gd2 2.602(4) 1_565
O12 K2 2.613(4) 1_545
